data_2225454
loop_
_publ_author_name
'Eltayeb, Naser Eltaher'
'Teoh, Siang Guan'
'Chantrapromma, Suchada'
'Fun, Hoong-Kun'

_publ_section_title
;
 (<i>E</i>)-4-Allyl-2-[(2-hydroxyphenyl)iminiomethyl]-6-methoxyphenolate
;
_journal_coeditor_code CI5052
_journal_issue 4
_journal_name_full 'Acta Crystallographica Section E'
_journal_page_first o934
_journal_page_last o935
_journal_paper_doi 10.1107/S160053681000838X
_journal_volume 66
_journal_year 2010
_chemical_formula_iupac 'C17 H17 N O3'
_chemical_formula_moiety 'C17 H17 N O3'
_chemical_formula_sum 'C17 H17 N O3'
_chemical_formula_weight 283.32
_chemical_name_systematic
;
(<i>E</i>)-4-Allyl-2-[(2-hydroxyphenyl)iminiomethyl]-6-methoxyphenolate
;
_space_group_IT_number 61
_symmetry_cell_setting orthorhombic
_symmetry_space_group_name_Hall '-P 2ac 2ab'
_symmetry_space_group_name_H-M 'P b c a'
_atom_sites_solution_hydrogens geom
_atom_sites_solution_primary direct
_atom_sites_solution_secondary difmap
_audit_creation_method SHELXL-97
_cell_angle_alpha 90.00
_cell_angle_beta 90.00
_cell_angle_gamma 90.00
_cell_formula_units_Z 8
_cell_length_a 14.719(3)
_cell_length_b 9.1302(16)
_cell_length_c 20.597(4)
_cell_measurement_reflns_used 4056
_cell_measurement_temperature 100
_cell_measurement_theta_max 30.15
_cell_measurement_theta_min 1.98
_cell_volume 2768.0(9)
_computing_cell_refinement 'SAINT (Bruker, 2009)'
_computing_data_collection 'APEX2 (Bruker, 2009)'
_computing_data_reduction 'SAINT (Bruker, 2009)'
_computing_molecular_graphics 'SHELXTL (Sheldrick, 2008)'
_computing_publication_material
;
SHELXTL (Sheldrick, 2008) and PLATON (Spek, 2009)
;
_computing_structure_refinement 'SHELXTL (Sheldrick, 2008)'
_computing_structure_solution 'SHELXTL (Sheldrick, 2008)'
_diffrn_ambient_temperature 100
_diffrn_measured_fraction_theta_full 0.992
_diffrn_measured_fraction_theta_max 0.992
_diffrn_measurement_device_type 'Bruker APEX DUO CCD area-detector'
_diffrn_measurement_method '\f and \w scans'
_diffrn_radiation_monochromator graphite
_diffrn_radiation_source 'sealed tube'
_diffrn_radiation_type MoK\a
_diffrn_radiation_wavelength 0.71073
_diffrn_reflns_av_R_equivalents 0.0728
_diffrn_reflns_av_sigmaI/netI 0.0636
_diffrn_reflns_limit_h_max 20
_diffrn_reflns_limit_h_min -20
_diffrn_reflns_limit_k_max 12
_diffrn_reflns_limit_k_min -12
_diffrn_reflns_limit_l_max 28
_diffrn_reflns_limit_l_min -26
_diffrn_reflns_number 16563
_diffrn_reflns_theta_full 30.15
_diffrn_reflns_theta_max 30.15
_diffrn_reflns_theta_min 1.98
_diffrn_standards_number 0
_exptl_absorpt_coefficient_mu 0.093
_exptl_absorpt_correction_T_max 0.9982
_exptl_absorpt_correction_T_min 0.9550
_exptl_absorpt_correction_type multi-scan
_exptl_absorpt_process_details '(SADABS; Bruker, 2009)'
_exptl_crystal_colour Red
_exptl_crystal_density_diffrn 1.360
_exptl_crystal_density_method 'not measured'
_exptl_crystal_description Plate
_exptl_crystal_F_000 1200
_exptl_crystal_size_max 0.50
_exptl_crystal_size_mid 0.15
_exptl_crystal_size_min 0.02
_refine_diff_density_max 0.394
_refine_diff_density_min -0.290
_refine_ls_extinction_method none
_refine_ls_goodness_of_fit_ref 1.002
_refine_ls_hydrogen_treatment mixed
_refine_ls_matrix_type full
_refine_ls_number_parameters 254
_refine_ls_number_reflns 4056
_refine_ls_number_restraints 0
_refine_ls_restrained_S_all 1.002
_refine_ls_R_factor_all 0.0863
_refine_ls_R_factor_gt 0.0522
_refine_ls_shift/su_max 0.001
_refine_ls_shift/su_max_lt 0.001
_refine_ls_shift/su_mean 0.000
_refine_ls_structure_factor_coef Fsqd
_refine_ls_weighting_details 'calc w=1/[\s^2^(Fo^2^)+(0.0776P)^2^] where P=(Fo^2^+2Fc^2^)/3'
_refine_ls_weighting_scheme calc
_refine_ls_wR_factor_gt 0.1233
_refine_ls_wR_factor_ref 0.1413
_reflns_number_gt 2744
_reflns_number_total 4056
_reflns_threshold_expression I>2\s(I)
_cod_data_source_file ci5052.cif
_cod_data_source_block I
_cod_depositor_comments
;
The following automatic conversions were performed:
'_symmetry_cell_setting' value 'Orthorhombic' changed to 'orthorhombic'
according to '/home/saulius/struct/CIF-dictionaries/cif_core.dic'
dictionary named 'cif_core.dic' version 2.4.1 from 2010-06-29.

Automatic conversion script
Id: cif_fix_enum 1527 2010-12-29 10:47:43Z saulius 
;
_cod_database_code 2225454
_cod_database_fobs_code 2225454

loop_
_symmetry_equiv_pos_as_xyz
'x, y, z'
'-x+1/2, -y, z+1/2'
'-x, y+1/2, -z+1/2'
'x+1/2, -y+1/2, -z'
'-x, -y, -z'
'x-1/2, y, -z-1/2'
'x, -y-1/2, z-1/2'
'-x-1/2, y-1/2, z'

loop_
_atom_site_type_symbol
_atom_site_label
_atom_site_fract_x
_atom_site_fract_y
_atom_site_fract_z
_atom_site_U_iso_or_equiv
_atom_site_adp_type
_atom_site_calc_flag
_atom_site_refinement_flags
_atom_site_occupancy
_atom_site_disorder_assembly
_atom_site_disorder_group
O O1 0.01450(7) 0.45448(12) 0.30069(5) 0.0161(2) Uani d . 1 . .
H H1O1 -0.0369 0.3930 0.3044 0.024 Uiso d R 1 . .
O O2 0.12030(7) 0.76365(12) 0.20618(6) 0.0180(3) Uani d . 1 . .
O O3 0.15126(7) 0.93837(13) 0.10464(5) 0.0197(3) Uani d . 1 . .
N N1 0.18381(8) 0.56151(14) 0.28699(6) 0.0135(3) Uani d . 1 . .
C C1 0.07946(9) 0.39626(16) 0.33947(7) 0.0135(3) Uani d . 1 . .
C C2 0.06178(10) 0.28421(18) 0.38347(8) 0.0167(3) Uani d . 1 . .
C C3 0.13112(11) 0.22677(18) 0.42119(8) 0.0186(3) Uani d . 1 . .
C C4 0.21898(11) 0.28105(18) 0.41570(8) 0.0177(3) Uani d . 1 . .
C C5 0.23708(10) 0.39363(17) 0.37262(8) 0.0153(3) Uani d . 1 . .
C C6 0.16809(10) 0.45100(16) 0.33395(7) 0.0136(3) Uani d . 1 . .
C C7 0.26375(10) 0.60410(17) 0.26593(7) 0.0145(3) Uani d . 1 . .
C C8 0.27799(9) 0.71113(16) 0.21797(7) 0.0133(3) Uani d . 1 . .
C C9 0.36954(10) 0.74371(17) 0.20005(8) 0.0150(3) Uani d . 1 . .
C C10 0.38828(10) 0.84469(17) 0.15316(8) 0.0166(3) Uani d . 1 . .
C C11 0.31474(11) 0.91227(17) 0.12006(8) 0.0166(3) Uani d . 1 . .
C C12 0.22584(10) 0.88183(16) 0.13544(8) 0.0147(3) Uani d . 1 . .
C C13 0.20324(10) 0.78420(16) 0.18785(7) 0.0139(3) Uani d . 1 . .
C C14 0.16825(13) 1.03310(19) 0.05078(9) 0.0221(4) Uani d . 1 . .
C C15 0.48556(11) 0.8797(2) 0.13422(9) 0.0207(4) Uani d . 1 . .
C C16 0.52342(10) 0.77196(19) 0.08627(8) 0.0188(3) Uani d . 1 . .
C C17 0.55487(11) 0.8048(2) 0.02828(9) 0.0244(4) Uani d . 1 . .
H H2 0.0021(12) 0.247(2) 0.3859(8) 0.015(4) Uiso d . 1 . .
H H3 0.1195(13) 0.144(2) 0.4528(9) 0.025(5) Uiso d . 1 . .
H H4 0.2678(14) 0.238(2) 0.4435(10) 0.031(5) Uiso d . 1 . .
H H5 0.2969(13) 0.435(2) 0.3707(9) 0.023(5) Uiso d . 1 . .
H H7 0.3152(12) 0.5554(19) 0.2862(8) 0.015(4) Uiso d . 1 . .
H H9 0.4179(13) 0.6900(19) 0.2254(8) 0.019(5) Uiso d . 1 . .
H H11 0.3273(13) 0.983(2) 0.0852(9) 0.024(5) Uiso d . 1 . .
H H14A 0.1109(14) 1.062(2) 0.0335(10) 0.030(5) Uiso d . 1 . .
H H14B 0.2011(14) 1.124(2) 0.0651(10) 0.034(6) Uiso d . 1 . .
H H14C 0.2072(13) 0.985(2) 0.0176(9) 0.025(5) Uiso d . 1 . .
H H15A 0.5199(14) 0.882(2) 0.1754(10) 0.032(6) Uiso d . 1 . .
H H15C 0.4901(12) 0.982(2) 0.1163(9) 0.015(4) Uiso d . 1 . .
H H16 0.5258(13) 0.672(2) 0.1013(9) 0.029(5) Uiso d . 1 . .
H H17A 0.5552(14) 0.909(2) 0.0120(10) 0.033(5) Uiso d . 1 . .
H H17B 0.5755(15) 0.729(2) -0.0016(10) 0.038(6) Uiso d . 1 . .
H H1N1 0.1343(15) 0.611(2) 0.2647(10) 0.035(6) Uiso d . 1 . .

loop_
_atom_site_aniso_label
_atom_site_aniso_U_11
_atom_site_aniso_U_22
_atom_site_aniso_U_33
_atom_site_aniso_U_12
_atom_site_aniso_U_13
_atom_site_aniso_U_23
O1 0.0080(5) 0.0182(6) 0.0222(6) -0.0005(4) -0.0012(4) 0.0024(5)
O2 0.0091(5) 0.0203(6) 0.0246(6) 0.0008(4) 0.0019(4) 0.0038(5)
O3 0.0153(5) 0.0214(6) 0.0223(6) 0.0032(4) -0.0001(4) 0.0063(5)
N1 0.0101(6) 0.0140(6) 0.0164(7) -0.0008(5) -0.0003(5) 0.0008(5)
C1 0.0091(6) 0.0140(7) 0.0173(8) 0.0023(5) -0.0004(5) -0.0023(6)
C2 0.0127(7) 0.0170(8) 0.0204(8) -0.0020(6) 0.0014(6) 0.0011(6)
C3 0.0170(7) 0.0177(8) 0.0211(8) 0.0006(6) 0.0012(6) 0.0030(6)
C4 0.0155(7) 0.0180(8) 0.0196(8) 0.0018(6) -0.0026(6) 0.0004(6)
C5 0.0106(6) 0.0174(8) 0.0178(8) -0.0006(5) -0.0019(5) -0.0006(6)
C6 0.0118(6) 0.0128(7) 0.0162(8) -0.0006(5) 0.0015(5) -0.0007(6)
C7 0.0100(6) 0.0150(7) 0.0186(8) 0.0003(5) -0.0006(5) -0.0020(6)
C8 0.0104(6) 0.0133(7) 0.0164(8) -0.0013(5) 0.0011(5) -0.0024(6)
C9 0.0104(6) 0.0148(7) 0.0198(8) -0.0018(5) 0.0006(5) -0.0016(6)
C10 0.0124(7) 0.0160(7) 0.0213(8) -0.0035(6) 0.0031(6) -0.0040(6)
C11 0.0179(7) 0.0139(7) 0.0181(8) -0.0019(6) 0.0034(6) -0.0008(6)
C12 0.0139(7) 0.0128(7) 0.0175(8) 0.0012(5) 0.0007(5) -0.0007(6)
C13 0.0109(7) 0.0128(7) 0.0181(8) -0.0003(5) 0.0014(5) -0.0024(6)
C14 0.0270(9) 0.0183(8) 0.0212(9) 0.0041(7) -0.0001(7) 0.0047(7)
C15 0.0136(7) 0.0254(9) 0.0230(9) -0.0066(6) 0.0031(6) -0.0021(7)
C16 0.0098(6) 0.0199(8) 0.0268(9) 0.0020(6) -0.0003(6) 0.0013(7)
C17 0.0148(8) 0.0326(10) 0.0259(9) 0.0016(7) 0.0002(6) -0.0065(8)

loop_
_atom_type_symbol
_atom_type_description
_atom_type_scat_dispersion_real
_atom_type_scat_dispersion_imag
_atom_type_scat_source
C C 0.0033 0.0016 'International Tables Vol C Tables 4.2.6.8 and 6.1.1.4'
H H 0.0000 0.0000 'International Tables Vol C Tables 4.2.6.8 and 6.1.1.4'
N N 0.0061 0.0033 'International Tables Vol C Tables 4.2.6.8 and 6.1.1.4'
O O 0.0106 0.0060 'International Tables Vol C Tables 4.2.6.8 and 6.1.1.4'

loop_
_geom_angle_atom_site_label_1
_geom_angle_atom_site_label_2
_geom_angle_atom_site_label_3
_geom_angle_site_symmetry_1
_geom_angle_site_symmetry_3
_geom_angle
_geom_angle_publ_flag
C1 O1 H1O1 . . 106.5 ?
C12 O3 C14 . . 116.60(12) ?
C7 N1 C6 . . 125.65(13) ?
C7 N1 H1N1 . . 112.1(13) ?
C6 N1 H1N1 . . 122.2(13) ?
O1 C1 C2 . . 122.72(13) ?
O1 C1 C6 . . 117.99(13) ?
C2 C1 C6 . . 119.29(13) ?
C3 C2 C1 . . 120.38(14) ?
C3 C2 H2 . . 121.2(11) ?
C1 C2 H2 . . 118.4(11) ?
C2 C3 C4 . . 120.32(15) ?
C2 C3 H3 . . 121.3(11) ?
C4 C3 H3 . . 118.4(11) ?
C5 C4 C3 . . 119.76(14) ?
C5 C4 H4 . . 121.5(12) ?
C3 C4 H4 . . 118.7(12) ?
C4 C5 C6 . . 120.37(14) ?
C4 C5 H5 . . 119.9(12) ?
C6 C5 H5 . . 119.7(12) ?
C5 C6 C1 . . 119.88(14) ?
C5 C6 N1 . . 122.62(13) ?
C1 C6 N1 . . 117.48(13) ?
N1 C7 C8 . . 124.88(14) ?
N1 C7 H7 . . 114.9(10) ?
C8 C7 H7 . . 120.2(10) ?
C7 C8 C13 . . 121.01(13) ?
C7 C8 C9 . . 117.85(13) ?
C13 C8 C9 . . 121.15(14) ?
C10 C9 C8 . . 120.97(14) ?
C10 C9 H9 . . 123.5(10) ?
C8 C9 H9 . . 115.5(10) ?
C9 C10 C11 . . 118.66(14) ?
C9 C10 C15 . . 121.01(14) ?
C11 C10 C15 . . 120.27(15) ?
C12 C11 C10 . . 121.80(15) ?
C12 C11 H11 . . 118.7(12) ?
C10 C11 H11 . . 119.5(12) ?
O3 C12 C11 . . 125.46(14) ?
O3 C12 C13 . . 113.32(13) ?
C11 C12 C13 . . 121.22(14) ?
O2 C13 C8 . . 122.23(14) ?
O2 C13 C12 . . 121.86(13) ?
C8 C13 C12 . . 115.91(13) ?
O3 C14 H14A . . 107.5(12) ?
O3 C14 H14B . . 110.9(12) ?
H14A C14 H14B . . 108.0(17) ?
O3 C14 H14C . . 111.6(11) ?
H14A C14 H14C . . 111.9(16) ?
H14B C14 H14C . . 106.9(16) ?
C16 C15 C10 . . 112.41(13) ?
C16 C15 H15A . . 113.0(12) ?
C10 C15 H15A . . 105.5(12) ?
C16 C15 H15C . . 109.9(10) ?
C10 C15 H15C . . 110.7(10) ?
H15A C15 H15C . . 105.0(16) ?
C17 C16 C15 . . 125.35(17) ?
C17 C16 H16 . . 119.6(12) ?
C15 C16 H16 . . 115.0(12) ?
C16 C17 H17A . . 121.2(12) ?
C16 C17 H17B . . 121.3(12) ?
H17A C17 H17B . . 117.4(17) ?

loop_
_geom_bond_atom_site_label_1
_geom_bond_atom_site_label_2
_geom_bond_site_symmetry_2
_geom_bond_distance
_geom_bond_publ_flag
O1 C1 . 1.3546(17) ?
O1 H1O1 . 0.9454 ?
O2 C13 . 1.2915(17) ?
O3 C12 . 1.3691(18) ?
O3 C14 . 1.429(2) ?
N1 C7 . 1.3129(19) ?
N1 C6 . 1.4168(19) ?
N1 H1N1 . 0.97(2) ?
C1 C2 . 1.391(2) ?
C1 C6 . 1.4015(19) ?
C2 C3 . 1.386(2) ?
C2 H2 . 0.944(18) ?
C3 C4 . 1.390(2) ?
C3 H3 . 1.010(19) ?
C4 C5 . 1.384(2) ?
C4 H4 . 1.00(2) ?
C5 C6 . 1.393(2) ?
C5 H5 . 0.960(19) ?
C7 C8 . 1.405(2) ?
C7 H7 . 0.972(18) ?
C8 C13 . 1.428(2) ?
C8 C9 . 1.4285(19) ?
C9 C10 . 1.363(2) ?
C9 H9 . 1.010(18) ?
C10 C11 . 1.420(2) ?
C10 C15 . 1.518(2) ?
C11 C12 . 1.375(2) ?
C11 H11 . 0.982(19) ?
C12 C13 . 1.439(2) ?
C14 H14A . 0.95(2) ?
C14 H14B . 1.01(2) ?
C14 H14C . 0.99(2) ?
C15 C16 . 1.501(2) ?
C15 H15A . 0.99(2) ?
C15 H15C . 1.003(19) ?
C16 C17 . 1.316(2) ?
C16 H16 . 0.96(2) ?
C17 H17A . 1.01(2) ?
C17 H17B . 0.98(2) ?

loop_
_geom_hbond_atom_site_label_D
_geom_hbond_atom_site_label_H
_geom_hbond_atom_site_label_A
_geom_hbond_site_symmetry_A
_geom_hbond_distance_DH
_geom_hbond_distance_HA
_geom_hbond_distance_DA
_geom_hbond_angle_DHA
_geom_hbond_publ_flag
O1 H1O1 O2 3_545 0.95 1.72 2.6443(16) 166 y
O1 H1O1 O3 3_545 0.95 2.55 3.1268(16) 119 y
N1 H1N1 O2 1_555 0.97(2) 1.85(2) 2.6553(18) 138(2) y
C14 H14B Cg1 8_665 1.01(2) 2.75(2) 3.569(2) 139(2) y

loop_
_geom_torsion_atom_site_label_1
_geom_torsion_atom_site_label_2
_geom_torsion_atom_site_label_3
_geom_torsion_atom_site_label_4
_geom_torsion_site_symmetry_1
_geom_torsion_site_symmetry_2
_geom_torsion_site_symmetry_3
_geom_torsion_site_symmetry_4
_geom_torsion
_geom_torsion_publ_flag
O1 C1 C2 C3 . . . . 178.84(14) ?
C6 C1 C2 C3 . . . . -0.3(2) ?
C1 C2 C3 C4 . . . . 0.3(2) ?
C2 C3 C4 C5 . . . . 0.4(2) ?
C3 C4 C5 C6 . . . . -1.1(2) ?
C4 C5 C6 C1 . . . . 1.1(2) ?
C4 C5 C6 N1 . . . . -177.01(14) ?
O1 C1 C6 C5 . . . . -179.60(14) ?
C2 C1 C6 C5 . . . . -0.4(2) ?
O1 C1 C6 N1 . . . . -1.4(2) ?
C2 C1 C6 N1 . . . . 177.85(13) ?
C7 N1 C6 C5 . . . . 12.8(2) ?
C7 N1 C6 C1 . . . . -165.40(14) ?
C6 N1 C7 C8 . . . . 178.13(14) ?
N1 C7 C8 C13 . . . . 0.3(2) ?
N1 C7 C8 C9 . . . . -179.33(14) ?
C7 C8 C9 C10 . . . . 178.97(14) ?
C13 C8 C9 C10 . . . . -0.6(2) ?
C8 C9 C10 C11 . . . . -3.0(2) ?
C8 C9 C10 C15 . . . . 179.82(14) ?
C9 C10 C11 C12 . . . . 2.0(2) ?
C15 C10 C11 C12 . . . . 179.24(15) ?
C14 O3 C12 C11 . . . . 2.1(2) ?
C14 O3 C12 C13 . . . . -178.25(13) ?
C10 C11 C12 O3 . . . . -177.77(14) ?
C10 C11 C12 C13 . . . . 2.6(2) ?
C7 C8 C13 O2 . . . . 5.1(2) ?
C9 C8 C13 O2 . . . . -175.35(14) ?
C7 C8 C13 C12 . . . . -174.61(14) ?
C9 C8 C13 C12 . . . . 5.0(2) ?
O3 C12 C13 O2 . . . . -5.3(2) ?
C11 C12 C13 O2 . . . . 174.39(14) ?
O3 C12 C13 C8 . . . . 174.40(12) ?
C11 C12 C13 C8 . . . . -5.9(2) ?
C9 C10 C15 C16 . . . . 82.87(19) ?
C11 C10 C15 C16 . . . . -94.28(18) ?
C10 C15 C16 C17 . . . . 121.37(18) ?

loop_
_cod_related_entry_id
_cod_related_entry_database
_cod_related_entry_code
1 ChemSpider 30656042
